data_1521644
loop_
_publ_author_name
'Murashova, E.V.'
'Chudinova, N.N.'

_publ_section_title
;
 Synthesis and crystal structure of Cs Nb (P O4)2
;
_journal_name_full Kristallografiya
_journal_page_first 1024
_journal_page_last 1026
_journal_volume 44
_journal_year 1999
_chemical_formula_sum 'Cs Nb O8 P2'
_chemical_name_systematic 'Cs Nb (P O4)2'
_space_group_IT_number 12
_symmetry_space_group_name_Hall '-C 2y'
_symmetry_space_group_name_H-M 'C 1 2/m 1'
_cell_angle_alpha 90
_cell_angle_beta 93.21
_cell_angle_gamma 90
_cell_formula_units_Z 2
_cell_length_a 8.684
_cell_length_b 5.23
_cell_length_c 8.84
_cell_volume 400.859
_citation_journal_id_ASTM KRISAJ
_cod_data_source_file Murashova_KRISAJ_1999_433.cif
_cod_data_source_block Cs1Nb1O8P2
_cod_original_cell_volume 400.8592
_cod_original_formula_sum 'Cs1 Nb1 O8 P2'
_cod_database_code 1521644

loop_
_symmetry_equiv_pos_as_xyz
x,y,z
-x,y,-z
-x,-y,-z
x,-y,z
x+1/2,y+1/2,z
-x+1/2,y+1/2,-z
-x+1/2,-y+1/2,-z
x+1/2,-y+1/2,z

loop_
_atom_site_label
_atom_site_type_symbol
_atom_site_fract_x
_atom_site_fract_y
_atom_site_fract_z
_atom_site_occupancy
_atom_site_U_iso_or_equiv
Nb1 Nb+5 0 0 0.5 1 0.0
O2 O-2 0.2888 0.5 0.4189 1 0.0
O3 O-2 0.1787 0.5 0.149 1 0.0
O1 O-2 0.0489 0.263 0.3522 1 0.0
P1 P+5 0.1436 0.5 0.3075 1 0.0
Cs1 Cs+1 0 0 0 1 0.0
